data_4132015
loop_
_publ_author_name
'Nazarenko, Olga'
'Kotyrba, Martin R.'
'Yakunin, Sergii'
'Aebli, Marcel'
'Rain\`o, Gabriele'
'Benin, Bogdan M.'
'W\"orle, Michael'
'Kovalenko, Maksym V.'

_publ_section_title
;
 Guanidinium-Formamidinium Lead Iodide: A Layered Perovskite-Related
 Compound with Red Luminescence at Room Temperature.
;
_journal_issue 11
_journal_name_full 'Journal of the American Chemical Society'
_journal_page_first 3850
_journal_page_last 3853
_journal_paper_doi 10.1021/jacs.8b00194
_journal_volume 140
_journal_year 2018
_chemical_formula_moiety '0.17(I24 Pb6), C H6 N3, 0.5(C2 H10 N4)'
_chemical_formula_sum 'C2 H11 I4 N5 Pb'
_chemical_formula_weight 819.95
_space_group_crystal_system monoclinic
_space_group_IT_number 12
_space_group_name_Hall '-C 2y'
_space_group_name_H-M_alt 'C 1 2/m 1'
_atom_sites_solution_hydrogens geom
_atom_sites_solution_primary direct
_audit_creation_date 2018-01-04
_audit_creation_method
;
Olex2 1.2
(compiled 2017.08.10 svn.r3458 for OlexSys, GUI svn.r5381)
;
_cell_angle_alpha 90
_cell_angle_beta 109.9408(14)
_cell_angle_gamma 90
_cell_formula_units_Z 12
_cell_length_a 26.948(2)
_cell_length_b 12.8189(11)
_cell_length_c 14.4080(12)
_cell_measurement_reflns_used 5067
_cell_measurement_temperature 298
_cell_measurement_theta_max 27.172
_cell_measurement_theta_min 2.549
_cell_volume 4678.8(7)
_computing_cell_refinement 'Bruker SAINT'
_computing_data_collection 'Bruker SAINT'
_computing_data_reduction 'Bruker SAINT'
_computing_molecular_graphics 'Olex2 (Dolomanov et al., 2009)'
_computing_publication_material 'Olex2 (Dolomanov et al., 2009)'
_computing_structure_refinement 'XL (Sheldrick, 2008)'
_computing_structure_solution 'XS (Sheldrick, 2008)'
_diffrn_ambient_temperature 298
_diffrn_detector 'Bruker SMART CCD 1K area detector'
_diffrn_detector_area_resol_mean 7.9
_diffrn_detector_type 'CCD area detector'
_diffrn_measured_fraction_theta_full 1.000
_diffrn_measured_fraction_theta_max 1.000
_diffrn_measurement_device 'fixed chi three-circle diffractometer'
_diffrn_measurement_device_type 'Bruker SMART CCD'
_diffrn_measurement_method '\w scans'
_diffrn_radiation_probe x-ray
_diffrn_radiation_type MoK\a
_diffrn_radiation_wavelength 0.71073
_diffrn_reflns_av_R_equivalents 0.0395
_diffrn_reflns_av_unetI/netI 0.0325
_diffrn_reflns_Laue_measured_fraction_full 1.000
_diffrn_reflns_Laue_measured_fraction_max 1.000
_diffrn_reflns_limit_h_max 33
_diffrn_reflns_limit_h_min -33
_diffrn_reflns_limit_k_max 16
_diffrn_reflns_limit_k_min -16
_diffrn_reflns_limit_l_max 18
_diffrn_reflns_limit_l_min -18
_diffrn_reflns_number 21673
_diffrn_reflns_point_group_measured_fraction_full 1.000
_diffrn_reflns_point_group_measured_fraction_max 1.000
_diffrn_reflns_theta_full 25.242
_diffrn_reflns_theta_max 26.369
_diffrn_reflns_theta_min 1.503
_diffrn_source 'sealed X-ray tube'
_diffrn_source_target Mo
_diffrn_standards_number 0
_exptl_absorpt_coefficient_mu 18.710
_exptl_absorpt_correction_T_max 0.1924
_exptl_absorpt_correction_T_min 0.0707
_exptl_absorpt_correction_type multi-scan
_exptl_absorpt_process_details
'SADABS-2014/5 (Bruker,2014/5) was used for absorption correction. wR2(int) was 0.1431 before and 0.0515 after correction. The Ratio of minimum to maximum transmission is 0.3883. The \l/2 correction factor is 0.00150.'
_exptl_crystal_colour red
_exptl_crystal_colour_primary red
_exptl_crystal_density_diffrn 3.492
_exptl_crystal_description needle
_exptl_crystal_F_000 4224
_exptl_crystal_size_max 0.32
_exptl_crystal_size_mid 0.06
_exptl_crystal_size_min 0.04
_refine_diff_density_max 1.848
_refine_diff_density_min -1.289
_refine_diff_density_rms 0.240
_refine_ls_extinction_method none
_refine_ls_goodness_of_fit_ref 1.078
_refine_ls_hydrogen_treatment constr
_refine_ls_matrix_type full
_refine_ls_number_parameters 144
_refine_ls_number_reflns 5009
_refine_ls_number_restraints 0
_refine_ls_restrained_S_all 1.078
_refine_ls_R_factor_all 0.0553
_refine_ls_R_factor_gt 0.0411
_refine_ls_shift/su_max 0.000
_refine_ls_shift/su_mean 0.000
_refine_ls_structure_factor_coef Fsqd
_refine_ls_weighting_details 'w=1/[\s^2^(Fo^2^)+(0.0386P)^2^+60.4763P] where P=(Fo^2^+2Fc^2^)/3'
_refine_ls_weighting_scheme calc
_refine_ls_wR_factor_gt 0.0951
_refine_ls_wR_factor_ref 0.1021
_reflns_Friedel_coverage 0.000
_reflns_number_gt 3914
_reflns_number_total 5009
_reflns_threshold_expression 'I > 2\s(I)'
_cod_data_source_file ja8b00194_si_001.cif
_cod_data_source_block c2m_cor_1_3
_cod_original_cell_volume 4678.7(7)
_cod_database_code 4132015
_shelx_shelxl_version_number 2014/7
_shelx_space_group_comment
;
The symmetry employed for this shelxl refinement is uniquely defined
by the following loop, which should always be used as a source of
symmetry information in preference to the above space-group names.
They are only intended as comments.
;
_olex2_refinement_description
;
1. Fixed Uiso
 At 1.2 times of:
  All C(H) groups, All N(H,H) groups
2. Uiso/Uaniso restraints and constraints
Uiso(N9) = Uiso(N9) = Uiso(N8) = Uiso(N8) = Uiso(N7) = Uiso(N7) = Uiso(C4) =
Uiso(C4)
Uiso(N12) = Uiso(C5) = Uiso(N11) = Uiso(N10)
Uiso(N13) = Uiso(N15) = Uiso(N14) = Uiso(N16)
Uiso(C6) = Uiso(C7)
3. Others
 Sof(N15)=Sof(H15A)=Sof(H15B)=Sof(N16)=Sof(H16A)=Sof(H16B)=Sof(C7)=Sof(H7)=0.5*
 (1-FVAR(2))
 Sof(N14)=Sof(H14A)=Sof(H14B)=Sof(C6)=Sof(H6)=Sof(N13)=Sof(H13A)=Sof(H13B)=0.5*
 FVAR(2)
 Fixed Sof: N9(0.5) H9A(0.5) H9B(0.5) N7(0.5) H7A(0.5) H7B(0.5) N8(0.5)
 H8A(0.5) H8B(0.5) C4(0.5) H5A(0.5) H5B(0.5) N3(0.5) H3A(0.5) H3B(0.5) N4(0.5)
 H4A(0.5) H4B(0.5) C2(0.5) H2(0.5) N1(0.5) H1A(0.5) H1B(0.5) N2(0.5) H2A(0.5)
 H2B(0.5) C1(0.5) H1(0.5) N12(0.5) H12A(0.5) H12B(0.5) N10(0.5) H10A(0.5)
 H10B(0.5) N11(0.5) H11A(0.5) H11B(0.5) C5(0.5)
4.a Free rotating group:
 N9(N7,N8,C4), N14(C6,N13), N3(N4,C2), N1(N2,C1), N12(N10,N11,C5), N15(N16,C7)
4.b Aromatic/amide H refined with riding coordinates:
 C6(H6), C2(H2), C1(H1), C7(H7)
4.c X=CH2 refined with riding coordinates:
 N9(H9A,H9B), N7(H7A,H7B), N8(H8A,H8B), N14(H14A,H14B), N13(H13A,H13B), N5(H5A,
 H5B), N6(H6A,H6B), N3(H3A,H3B), N4(H4A,H4B), N1(H1A,H1B), N2(H2A,H2B),
 N12(H12A,H12B), N10(H10A,H10B), N11(H11A,H11B), N15(H15A,H15B), N16(H16A,H16B)
;
_olex2_submission_special_instructions 'No special instructions were received'

loop_
_space_group_symop_operation_xyz
'x, y, z'
'-x, y, -z'
'x+1/2, y+1/2, z'
'-x+1/2, y+1/2, -z'
'-x, -y, -z'
'x, -y, z'
'-x+1/2, -y+1/2, -z'
'x+1/2, -y+1/2, z'

loop_
_atom_site_label
_atom_site_type_symbol
_atom_site_fract_x
_atom_site_fract_y
_atom_site_fract_z
_atom_site_U_iso_or_equiv
_atom_site_adp_type
_atom_site_occupancy
_atom_site_site_symmetry_order
_atom_site_calc_flag
_atom_site_refinement_flags_posn
_atom_site_refinement_flags_adp
_atom_site_refinement_flags_occupancy
_atom_site_disorder_assembly
_atom_site_disorder_group
Pb1 Pb 0.2500 0.2500 0.5000 0.03861(13) Uani 1 2 d S T P . .
Pb2 Pb 0.36972(2) 0.24941(3) 0.17333(3) 0.03893(11) Uani 1 1 d . . . . .
I1 I 0.14363(3) 0.27884(7) 0.31678(6) 0.0661(2) Uani 1 1 d . . . . .
I2 I 0.22996(5) 0.0000 0.48564(10) 0.0679(3) Uani 1 2 d S T P . .
I3 I 0.31523(3) 0.23463(7) 0.35085(6) 0.0633(2) Uani 1 1 d . . . . .
I4 I 0.36981(5) 0.0000 0.13945(9) 0.0706(3) Uani 1 2 d S T P . .
I5 I 0.47971(3) 0.21806(6) 0.33598(6) 0.0572(2) Uani 1 1 d . . . . .
I6 I 0.41596(3) 0.27989(7) 0.00697(6) 0.0656(2) Uani 1 1 d . . . . .
I7 I 0.2500 0.2500 0.0000 0.0810(4) Uani 1 2 d S T P . .
I8 I 0.37575(5) 0.5000 0.20851(8) 0.0604(3) Uani 1 2 d S T P . .
N9 N 0.4220(6) 1.013(2) 0.9076(12) 0.094(4) Uiso 0.5 1 d . . . A -2
H9A H 0.4115 0.9666 0.9400 0.113 Uiso 0.5 1 calc R . . A -2
H9B H 0.4085 1.0744 0.8998 0.113 Uiso 0.5 1 calc R . . A -2
N7 N 0.4747(8) 1.0602(13) 0.8174(15) 0.094(4) Uiso 0.5 1 d G . . A -2
H7A H 0.4982 1.0445 0.7916 0.113 Uiso 0.5 1 calc R . . A -2
H7B H 0.4612 1.1217 0.8095 0.113 Uiso 0.5 1 calc R . . A -2
N8 N 0.4802(8) 0.8941(14) 0.8815(14) 0.094(4) Uiso 0.5 1 d G . . A -2
H8A H 0.5037 0.8784 0.8557 0.113 Uiso 0.5 1 calc R . . A -2
H8B H 0.4703 0.8482 0.9151 0.113 Uiso 0.5 1 calc R . . A -2
C4 C 0.4593(4) 0.9892(13) 0.8694(9) 0.094(4) Uiso 0.5 1 d G . . A -2
N14 N 0.195(2) 0.591(4) 0.145(3) 0.094(8) Uiso 0.27(2) 1 d . . . B -1
H14A H 0.1950 0.6349 0.1902 0.113 Uiso 0.27(2) 1 calc R . . B -1
H14B H 0.1824 0.6077 0.0841 0.113 Uiso 0.27(2) 1 calc R . . B -1
C6 C 0.216(2) 0.500(3) 0.170(3) 0.107(11) Uiso 0.27(2) 1 d GS T P B -1
H6 H 0.2161 0.4527 0.1216 0.128 Uiso 0.27(2) 1 calc R . . B -1
N13 N 0.2352(14) 0.474(4) 0.261(3) 0.094(8) Uiso 0.27(2) 1 d G . . B -1
H13A H 0.2349 0.5179 0.3066 0.113 Uiso 0.27(2) 1 calc R . . B -1
H13B H 0.2487 0.4132 0.2776 0.113 Uiso 0.27(2) 1 calc R . . B -1
N5 N 0.4878(5) 0.5000 0.6087(9) 0.062(4) Uani 1 2 d S T P . .
H5A H 0.5016 0.4422 0.6356 0.075 Uiso 0.5 1 calc R . . . .
H5B H 0.5043 0.5578 0.6279 0.075 Uiso 0.5 1 calc R . . . .
N6 N 0.4161(4) 0.4134(8) 0.5081(8) 0.081(3) Uani 1 1 d . . . . .
H6A H 0.4293 0.3549 0.5342 0.097 Uiso 1 1 calc R . . . .
H6B H 0.3858 0.4149 0.4618 0.097 Uiso 1 1 calc R . . . .
C3 C 0.4419(6) 0.5000 0.5386(11) 0.048(3) Uani 1 2 d S T P . .
N3 N 0.4250(7) 0.989(3) 0.4367(12) 0.094(7) Uiso 0.5 1 d . . . C -1
H3A H 0.4235 0.9216 0.4328 0.113 Uiso 0.5 1 calc R . . C -1
H3B H 0.4373 1.0237 0.3986 0.113 Uiso 0.5 1 calc R . . C -1
N4 N 0.3901(6) 0.984(3) 0.5564(11) 0.092(7) Uiso 0.5 1 d G . . C -1
H4A H 0.3886 0.9174 0.5529 0.110 Uiso 0.5 1 calc R . . C -1
H4B H 0.3793 1.0167 0.5982 0.110 Uiso 0.5 1 calc R . . C -1
C2 C 0.4087(9) 1.0360(18) 0.4993(16) 0.072(7) Uiso 0.5 1 d G . . C -1
H2 H 0.4103 1.1085 0.5033 0.087 Uiso 0.5 1 calc R . . C -1
N1 N 0.7385(12) 0.469(3) 0.220(2) 0.176(15) Uiso 0.5 1 d . . . D -1
H1A H 0.7415 0.4067 0.2011 0.211 Uiso 0.5 1 calc R . . D -1
H1B H 0.7557 0.4875 0.2801 0.211 Uiso 0.5 1 calc R . . D -1
N2 N 0.6823(9) 0.508(4) 0.0711(17) 0.173(11) Uiso 0.5 1 d G . . D -1
H2A H 0.6851 0.4458 0.0512 0.208 Uiso 0.5 1 calc R . . D -1
H2B H 0.6620 0.5525 0.0310 0.208 Uiso 0.5 1 calc R . . D -1
C1 C 0.7082(10) 0.535(2) 0.1602(18) 0.081(8) Uiso 0.5 1 d G . . D -1
H1 H 0.7050 0.6021 0.1814 0.098 Uiso 0.5 1 calc R . . D -1
N12 N 0.5242(7) 0.4326(12) 0.1525(14) 0.084(3) Uiso 0.5 1 d . . . E -1
H12A H 0.4923 0.4454 0.1152 0.101 Uiso 0.5 1 calc R . . E -1
H12B H 0.5364 0.3701 0.1572 0.101 Uiso 0.5 1 calc R . . E -1
N10 N 0.6045(5) 0.490(2) 0.2595(10) 0.084(3) Uiso 0.5 1 d G . . E -1
H10A H 0.6244 0.5401 0.2912 0.101 Uiso 0.5 1 calc R . . E -1
H10B H 0.6167 0.4276 0.2641 0.101 Uiso 0.5 1 calc R . . E -1
N11 N 0.5359(8) 0.6064(13) 0.1962(14) 0.084(3) Uiso 0.5 1 d G . . E -1
H11A H 0.5040 0.6193 0.1589 0.101 Uiso 0.5 1 calc R . . E -1
H11B H 0.5556 0.6561 0.2290 0.101 Uiso 0.5 1 calc R . . E -1
C5 C 0.5547(4) 0.5097(13) 0.2033(8) 0.084(3) Uiso 0.5 1 d G . . E -1
N15 N 0.224(2) 0.569(4) 0.204(5) 0.094(8) Uiso 0.23(2) 1 d . . . B -2
H15A H 0.2240 0.5440 0.2590 0.113 Uiso 0.23(2) 1 calc R . . B -2
H15B H 0.2260 0.6359 0.1971 0.113 Uiso 0.23(2) 1 calc R . . B -2
N16 N 0.219(3) 0.409(4) 0.141(4) 0.094(8) Uiso 0.23(2) 1 d G . . B -2
H16A H 0.2186 0.3836 0.1964 0.113 Uiso 0.23(2) 1 calc R . . B -2
H16B H 0.2171 0.3689 0.0929 0.113 Uiso 0.23(2) 1 calc R . . B -2
C7 C 0.222(2) 0.508(4) 0.132(4) 0.107(11) Uiso 0.23(2) 1 d G . . B -2
H7 H 0.2218 0.5362 0.0723 0.128 Uiso 0.23(2) 1 calc R . . B -2

loop_
_atom_site_aniso_label
_atom_site_aniso_U_11
_atom_site_aniso_U_22
_atom_site_aniso_U_33
_atom_site_aniso_U_23
_atom_site_aniso_U_13
_atom_site_aniso_U_12
Pb1 0.0392(3) 0.0382(3) 0.0419(3) 0.0007(2) 0.0183(2) -0.0003(2)
Pb2 0.0367(2) 0.0404(2) 0.0406(2) 0.00074(15) 0.01428(16) -0.00008(15)
I1 0.0523(4) 0.0724(5) 0.0594(5) 0.0041(4) 0.0008(4) 0.0004(4)
I2 0.0647(7) 0.0298(5) 0.1045(9) 0.000 0.0228(6) 0.000
I3 0.0643(5) 0.0802(5) 0.0607(5) -0.0086(4) 0.0412(4) -0.0091(4)
I4 0.0891(9) 0.0299(5) 0.0812(8) 0.000 0.0138(7) 0.000
I5 0.0431(4) 0.0581(4) 0.0591(4) 0.0007(3) 0.0028(3) -0.0016(3)
I6 0.0687(5) 0.0858(6) 0.0544(4) -0.0036(4) 0.0366(4) -0.0052(4)
I7 0.0403(6) 0.0951(9) 0.0885(9) 0.0145(7) -0.0026(6) 0.0006(6)
I8 0.0729(7) 0.0315(5) 0.0668(7) 0.000 0.0108(5) 0.000
N5 0.054(8) 0.061(8) 0.057(8) 0.000 0.000(7) 0.000
N6 0.071(7) 0.057(6) 0.104(9) -0.006(6) 0.015(6) -0.012(5)
C3 0.044(8) 0.050(8) 0.046(8) 0.000 0.010(7) 0.000

loop_
_atom_type_symbol
_atom_type_description
_atom_type_scat_dispersion_real
_atom_type_scat_dispersion_imag
_atom_type_scat_source
C C 0.0033 0.0016 'International Tables Vol C Tables 4.2.6.8 and 6.1.1.4'
H H 0.0000 0.0000 'International Tables Vol C Tables 4.2.6.8 and 6.1.1.4'
I I -0.4742 1.8119 'International Tables Vol C Tables 4.2.6.8 and 6.1.1.4'
N N 0.0061 0.0033 'International Tables Vol C Tables 4.2.6.8 and 6.1.1.4'
Pb Pb -3.3944 10.1111 'International Tables Vol C Tables 4.2.6.8 and 6.1.1.4'

loop_
_geom_angle_atom_site_label_1
_geom_angle_atom_site_label_2
_geom_angle_atom_site_label_3
_geom_angle
_geom_angle_site_symmetry_1
_geom_angle_site_symmetry_3
I1 Pb1 I1 180.00(2) 7_556 .
I1 Pb1 I2 88.77(3) . .
I1 Pb1 I2 91.23(3) 7_556 .
I1 Pb1 I2 91.23(3) . 7_556
I1 Pb1 I2 88.77(3) 7_556 7_556
I1 Pb1 I3 89.76(2) 7_556 7_556
I1 Pb1 I3 90.24(2) 7_556 .
I1 Pb1 I3 89.76(2) . .
I1 Pb1 I3 90.24(2) . 7_556
I2 Pb1 I2 180.0 . 7_556
I3 Pb1 I2 89.20(3) . 7_556
I3 Pb1 I2 90.80(3) . .
I3 Pb1 I2 89.21(3) 7_556 .
I3 Pb1 I2 90.80(3) 7_556 7_556
I3 Pb1 I3 180.0 7_556 .
I4 Pb2 I3 94.71(3) . .
I4 Pb2 I7 86.54(2) . .
I4 Pb2 I8 177.17(3) . .
I5 Pb2 I3 88.32(2) . .
I5 Pb2 I4 86.36(3) . .
I5 Pb2 I7 172.669(19) . .
I5 Pb2 I8 91.49(3) . .
I6 Pb2 I3 175.59(3) . .
I6 Pb2 I4 89.23(3) . .
I6 Pb2 I5 93.91(3) . .
I6 Pb2 I7 87.812(19) . .
I6 Pb2 I8 89.08(3) . .
I7 Pb2 I3 90.450(18) . .
I8 Pb2 I3 87.05(3) . .
I8 Pb2 I7 95.66(2) . .
Pb1 I2 Pb1 161.98(4) . 4_546
Pb1 I3 Pb2 170.48(3) . .
Pb2 I4 Pb2 162.61(5) . 6
Pb2 I7 Pb2 180.0 . 7
Pb2 I8 Pb2 163.12(4) 6_565 .
N7 C4 N9 120.0 . .
N8 C4 N9 120.0 . .
N8 C4 N7 119.9 . .
N14 C6 N13 120.5 . .
N5 C3 N6 121.2(7) . .
N5 C3 N6 121.2(8) . 6_565
N6 C3 N6 116.6(15) . 6_565
N4 C2 N3 120.5 . .
N1 C1 N2 120.5 . .
N12 C5 N10 119.9 . .
N11 C5 N12 120.1 . .
N11 C5 N10 120.0 . .
N16 C7 N15 120.3 . .

loop_
_geom_bond_atom_site_label_1
_geom_bond_atom_site_label_2
_geom_bond_distance
_geom_bond_site_symmetry_2
Pb1 I1 3.1876(8) 7_556
Pb1 I1 3.1876(8) .
Pb1 I2 3.2448(3) 7_556
Pb1 I2 3.2448(3) .
Pb1 I3 3.2129(7) 7_556
Pb1 I3 3.2129(7) .
Pb2 I3 3.3610(8) .
Pb2 I4 3.2344(5) .
Pb2 I5 3.1146(8) .
Pb2 I6 3.0802(8) .
Pb2 I7 3.3390(4) .
Pb2 I8 3.2474(5) .
I2 Pb1 3.2448(3) 4_546
I4 Pb2 3.2344(5) 6
I7 Pb2 3.3390(4) 7
I8 Pb2 3.2474(5) 6_565
N9 C4 1.3341 .
N7 C4 1.3331 .
N8 C4 1.3303 .
N14 C6 1.2822 .
C6 N13 1.2823 .
N5 C3 1.302(18) .
N6 C3 1.304(12) .
C3 N6 1.304(12) 6_565
N3 C2 1.2830 .
N4 C2 1.2822 .
N1 C1 1.2810 .
N2 C1 1.2818 .
N12 C5 1.3332 .
N10 C5 1.3333 .
N11 C5 1.3305 .
N15 C7 1.2830 .
N16 C7 1.2820 .
